data_1530500
loop_
_publ_author_name
'Nozik, Yu.Z.'
'Fykin, L.E.'
'Muradyan, L.A.'
'Sarin, V.A.'

_publ_section_title
;
 Location of the hydrogen atoms in the crystal structure of rubidium
 trihydroselenite Rb H3 (Se O3)2 by neutron diffraction
;
_journal_name_full Kristallografiya
_journal_page_first 69
_journal_page_last 72
_journal_volume 22
_journal_year 1977
_chemical_formula_sum 'H3 O6 Rb Se2'
_chemical_name_systematic 'Rb H3 (Se O3)2'
_space_group_IT_number 19
_symmetry_space_group_name_Hall 'P 2ac 2ab'
_symmetry_space_group_name_H-M 'P 21 21 21'
_cell_angle_alpha 90
_cell_angle_beta 90
_cell_angle_gamma 90
_cell_formula_units_Z 4
_cell_length_a 17.909
_cell_length_b 6.243
_cell_length_c 5.899
_cell_volume 659.543
_citation_journal_id_ASTM KRISAJ
_cod_data_source_file Nozik_KRISAJ_1977_171.cif
_cod_data_source_block H3O6Rb1Se2
_cod_original_formula_sum 'H3 O6 Rb1 Se2'
_cod_database_code 1530500

loop_
_symmetry_equiv_pos_as_xyz
x,y,z
-x+1/2,-y,z+1/2
x+1/2,-y+1/2,-z
-x,y+1/2,-z+1/2

loop_
_atom_site_label
_atom_site_type_symbol
_atom_site_fract_x
_atom_site_fract_y
_atom_site_fract_z
_atom_site_occupancy
_atom_site_U_iso_or_equiv
H2 H+1 0.3854 0.2846 0.6014 1 0.0
Se1 Se+4 0.2414 0.1687 0.7309 1 0.0
O5 O-2 0.4252 0.3441 0.4917 1 0.0
O4 O-2 0.4611 0.4252 0.0771 1 0.0
H3 H+1 0.4705 -0.002 0.2715 1 0.0
O2 O-2 0.2083 0.3174 0.9567 1 0.0
H1 H+1 0.2386 0.4593 0.982 1 0.0
Se2 Se+4 0.395 0.2964 0.2163 1 0.0
O3 O-2 0.2233 0.3208 0.5075 1 0.0
O6 O-2 0.4215 0.0297 0.1912 1 0.0
Rb1 Rb+1 0.0822 0.2337 0.2621 1 0.0
O1 O-2 0.3353 0.1893 0.777 1 0.0
